data_4124226
loop_
_publ_author_name
'Pinkowicz, Dawid'
'Rams, Micha\/l'
'Mi\<sek, Martin'
'Kamenev, Konstantin V.'
'Tomkowiak, Hanna'
'Katrusiak, Andrzej'
'Sieklucka, Barbara'

_publ_section_title
;
 Enforcing Multifunctionality: A Pressure-Induced Spin-Crossover
 Photomagnet.
;
_journal_issue 27
_journal_name_full 'Journal of the American Chemical Society'
_journal_page_first 8795
_journal_page_last 8802
_journal_paper_doi 10.1021/jacs.5b04303
_journal_volume 137
_journal_year 2015
_chemical_formula_moiety 'C32 H32 Fe2 N24 Nb, 4(H2 O)'
_chemical_formula_sum 'C32 H40 Fe2 N24 Nb O4'
_chemical_formula_weight 1029.49
_chemical_name_systematic
; 
 ? 
;
_space_group_IT_number 88
_symmetry_cell_setting tetragonal
_symmetry_space_group_name_Hall '-I 4ad'
_symmetry_space_group_name_H-M 'I 41/a :2'
_atom_sites_solution_hydrogens geom
_atom_sites_solution_primary direct
_atom_sites_solution_secondary difmap
_audit_creation_method SHELXL-97
_cell_angle_alpha 90.00
_cell_angle_beta 90.00
_cell_angle_gamma 90.00
_cell_formula_units_Z 4
_cell_length_a 20.717(2)
_cell_length_b 20.717(2)
_cell_length_c 9.222(6)
_cell_measurement_pressure 1870000
_cell_measurement_temperature 296(2)
_cell_measurement_theta_max 28.07
_cell_measurement_theta_min 3.69
_cell_volume 3958(3)
_computing_cell_refinement 'CrysAlis (Oxford Diffraction, 2002)'
_computing_data_collection 'CrysAlis (Oxford Diffraction, 2002)'
_computing_data_reduction 'CrysAlis (Oxford Diffraction, 2002)'
_computing_molecular_graphics
;
Mercury
;
_computing_publication_material 'SHELXL-97 (Sheldrick, 1997)'
_computing_structure_refinement 'SHELXL-97 (Sheldrick, 1997)'
_computing_structure_solution 'SHELXS-97 (Sheldrick, 1997)'
_diffrn_ambient_temperature 296(2)
_diffrn_measured_fraction_theta_full 0.475
_diffrn_measured_fraction_theta_max 0.475
_diffrn_measurement_device_type 'Kuma KM4CCD \k geometry'
_diffrn_measurement_method
;
HP omega scans - for more details see:
A. Budzianowski, A. Katrusiak in High-Pressure Crystallography
(Eds.: A. Katrusiak, P. F. McMillan),
Dordrecht: Kluwer Acad. Publ., 2004 pp.157-168
;
_diffrn_radiation_monochromator graphite
_diffrn_radiation_source 'fine-focus sealed tube'
_diffrn_radiation_type MoK\a
_diffrn_radiation_wavelength 0.71073
_diffrn_reflns_av_R_equivalents 0.2007
_diffrn_reflns_av_sigmaI/netI 0.1738
_diffrn_reflns_limit_h_max 22
_diffrn_reflns_limit_h_min -22
_diffrn_reflns_limit_k_max 27
_diffrn_reflns_limit_k_min -27
_diffrn_reflns_limit_l_max 7
_diffrn_reflns_limit_l_min -7
_diffrn_reflns_number 9161
_diffrn_reflns_theta_full 28.07
_diffrn_reflns_theta_max 28.07
_diffrn_reflns_theta_min 3.69
_exptl_absorpt_coefficient_mu 1.082
_exptl_absorpt_correction_T_max 0.897
_exptl_absorpt_correction_T_min 0.792
_exptl_absorpt_correction_type numerical
_exptl_absorpt_process_details
;   
Xcalibur CCD System, CrysAlisPro Software System, version 171.37.31;
 Oxford Diffraction Poland, 2014 
;
_exptl_crystal_colour blue
_exptl_crystal_density_diffrn 1.728
_exptl_crystal_density_method 'not measured'
_exptl_crystal_description prism
_exptl_crystal_F_000 2100
_exptl_crystal_size_max 0.23
_exptl_crystal_size_mid 0.18
_exptl_crystal_size_min 0.10
_refine_diff_density_max 0.359
_refine_diff_density_min -0.366
_refine_diff_density_rms 0.092
_refine_ls_extinction_method none
_refine_ls_goodness_of_fit_ref 1.043
_refine_ls_hydrogen_treatment mixed
_refine_ls_matrix_type full
_refine_ls_number_parameters 151
_refine_ls_number_reflns 1143
_refine_ls_number_restraints 105
_refine_ls_restrained_S_all 1.031
_refine_ls_R_factor_all 0.2107
_refine_ls_R_factor_gt 0.0758
_refine_ls_shift/su_max 0.000
_refine_ls_shift/su_mean 0.000
_refine_ls_structure_factor_coef Fsqd
_refine_ls_weighting_details 'calc w=1/[\s^2^(Fo^2^)+(0.0800P)^2^+5.1000P] where P=(Fo^2^+2Fc^2^)/3'
_refine_ls_weighting_scheme calc
_refine_ls_wR_factor_gt 0.1530
_refine_ls_wR_factor_ref 0.2195
_reflns_number_gt 429
_reflns_number_total 1143
_reflns_threshold_expression >2sigma(I)
_cod_data_source_file ja5b04303_si_004.cif
_cod_data_source_block 1.87_GPa
_cod_original_cell_volume 3958(2)
_cod_original_sg_symbol_H-M I41/a
_cod_database_code 4124226

loop_
_symmetry_equiv_pos_as_xyz
'x, y, z'
'-x+1/2, -y, z+1/2'
'-y+3/4, x+1/4, z+1/4'
'y+3/4, -x+3/4, z+3/4'
'x+1/2, y+1/2, z+1/2'
'-x+1, -y+1/2, z+1'
'-y+5/4, x+3/4, z+3/4'
'y+5/4, -x+5/4, z+5/4'
'-x, -y, -z'
'x-1/2, y, -z-1/2'
'y-3/4, -x-1/4, -z-1/4'
'-y-3/4, x-3/4, -z-3/4'
'-x+1/2, -y+1/2, -z+1/2'
'x, y+1/2, -z'
'y-1/4, -x+1/4, -z+1/4'
'-y-1/4, x-1/4, -z-1/4'

loop_
_atom_site_label
_atom_site_type_symbol
_atom_site_fract_x
_atom_site_fract_y
_atom_site_fract_z
_atom_site_U_iso_or_equiv
_atom_site_adp_type
_atom_site_occupancy
_atom_site_symmetry_multiplicity
_atom_site_calc_flag
_atom_site_refinement_flags
Nb Nb 0.5000 0.7500 0.6250 0.0691(14) Uani 1 4 d SU
Fe Fe 0.2500 0.7500 0.7500 0.0697(15) Uani 1 2 d SU
C1 C 0.3988(6) 0.7664(5) 0.6936(18) 0.063(4) Uani 1 1 d U
N1 N 0.3453(5) 0.7702(4) 0.7309(15) 0.069(4) Uani 1 1 d U
C2 C 0.5601(7) 0.7397(7) 0.427(3) 0.083(5) Uani 1 1 d U
N2 N 0.5903(5) 0.7326(5) 0.3242(19) 0.076(4) Uani 1 1 d U
N11 N 0.2292(5) 0.8334(5) 0.8595(15) 0.067(4) Uani 1 1 d U
N12 N 0.2686(5) 0.8627(6) 0.9586(18) 0.087(4) Uani 1 1 d U
H12 H 0.3038 0.8455 0.9898 0.105 Uiso 1 1 calc R
C13 C 0.2474(7) 0.9206(7) 1.0028(19) 0.077(5) Uani 1 1 d U
H13 H 0.2667 0.9485 1.0689 0.093 Uiso 1 1 calc R
C14 C 0.1906(7) 0.9295(7) 0.928(2) 0.085(5) Uani 1 1 d U
H14 H 0.1633 0.9651 0.9308 0.102 Uiso 1 1 calc R
C15 C 0.1834(6) 0.8759(7) 0.852(2) 0.076(4) Uani 1 1 d U
H15 H 0.1469 0.8690 0.7951 0.091 Uiso 1 1 calc R
N21 N 0.2362(6) 0.7939(5) 0.5523(17) 0.072(4) Uani 1 1 d U
N22 N 0.2836(6) 0.7964(6) 0.452(2) 0.091(4) Uani 1 1 d U
H22 H 0.3217 0.7815 0.4685 0.110 Uiso 1 1 calc R
C23 C 0.2678(8) 0.8236(7) 0.326(3) 0.097(6) Uani 1 1 d U
H23 H 0.2938 0.8297 0.2445 0.116 Uiso 1 1 calc R
C24 C 0.2045(6) 0.8402(6) 0.344(2) 0.080(5) Uani 1 1 d U
H24 H 0.1775 0.8593 0.2758 0.096 Uiso 1 1 calc R
C25 C 0.1891(7) 0.8227(7) 0.484(2) 0.087(5) Uani 1 1 d U
H25 H 0.1490 0.8306 0.5262 0.104 Uiso 1 1 calc R
O1 O 0.3826(4) 0.8080(4) 1.0506(15) 0.084(3) Uani 1 1 d DU
H1A H 0.391(5) 0.781(5) 1.129(8) 0.101 Uiso 1 1 d D
H1B H 0.421(3) 0.802(5) 1.001(12) 0.101 Uiso 1 1 d D

loop_
_atom_site_aniso_label
_atom_site_aniso_U_11
_atom_site_aniso_U_22
_atom_site_aniso_U_33
_atom_site_aniso_U_23
_atom_site_aniso_U_13
_atom_site_aniso_U_12
Nb 0.0592(13) 0.0592(13) 0.089(4) 0.000 0.000 0.000
Fe 0.0491(17) 0.0632(19) 0.097(5) 0.0053(17) -0.0014(15) 0.0006(12)
C1 0.067(7) 0.054(6) 0.070(10) 0.024(6) 0.002(6) 0.011(6)
N1 0.071(6) 0.067(6) 0.070(9) 0.001(5) 0.011(6) 0.009(5)
C2 0.083(8) 0.078(8) 0.089(11) 0.004(7) 0.009(8) -0.007(6)
N2 0.067(6) 0.085(7) 0.075(10) -0.019(6) 0.000(6) 0.010(5)
N11 0.062(6) 0.059(5) 0.081(10) 0.006(5) -0.009(6) 0.011(5)
N12 0.071(6) 0.087(7) 0.104(10) -0.005(6) -0.004(6) -0.006(6)
C13 0.075(7) 0.078(7) 0.079(11) -0.003(7) -0.006(7) 0.000(6)
C14 0.089(8) 0.074(7) 0.092(11) -0.006(7) -0.002(7) 0.004(7)
C15 0.056(6) 0.089(8) 0.081(11) 0.003(7) 0.011(6) -0.002(6)
N21 0.072(7) 0.068(6) 0.076(10) 0.010(6) -0.008(6) -0.001(5)
N22 0.078(7) 0.103(7) 0.093(10) 0.001(7) 0.011(7) 0.012(6)
C23 0.087(8) 0.102(8) 0.100(11) 0.021(8) -0.004(8) 0.007(7)
C24 0.074(7) 0.084(7) 0.082(11) 0.028(7) -0.013(7) 0.016(6)
C25 0.090(8) 0.084(8) 0.087(11) 0.009(8) 0.009(8) 0.003(7)
O1 0.073(5) 0.079(6) 0.101(9) -0.003(5) 0.009(5) 0.005(4)

loop_
_atom_type_symbol
_atom_type_description
_atom_type_scat_dispersion_real
_atom_type_scat_dispersion_imag
_atom_type_scat_source
C C 0.0033 0.0016 'International Tables Vol C Tables 4.2.6.8 and 6.1.1.4'
H H 0.0000 0.0000 'International Tables Vol C Tables 4.2.6.8 and 6.1.1.4'
N N 0.0061 0.0033 'International Tables Vol C Tables 4.2.6.8 and 6.1.1.4'
O O 0.0106 0.0060 'International Tables Vol C Tables 4.2.6.8 and 6.1.1.4'
Fe Fe 0.3463 0.8444 'International Tables Vol C Tables 4.2.6.8 and 6.1.1.4'
Nb Nb -2.0727 0.6215 'International Tables Vol C Tables 4.2.6.8 and 6.1.1.4'

loop_
_geom_angle_atom_site_label_1
_geom_angle_atom_site_label_2
_geom_angle_atom_site_label_3
_geom_angle
_geom_angle_site_symmetry_1
_geom_angle_site_symmetry_3
C1 Nb C1 146.8(8) 15_566 12_767
C1 Nb C1 94.7(2) 15_566 .
C1 Nb C1 94.7(2) 12_767 .
C1 Nb C1 94.7(2) 15_566 6_564
C1 Nb C1 94.7(2) 12_767 6_564
C1 Nb C1 146.8(8) . 6_564
C1 Nb C2 71.9(6) 15_566 12_767
C1 Nb C2 141.3(6) 12_767 12_767
C1 Nb C2 76.7(5) . 12_767
C1 Nb C2 76.1(5) 6_564 12_767
C1 Nb C2 76.1(5) 15_566 6_564
C1 Nb C2 76.7(5) 12_767 6_564
C1 Nb C2 71.9(6) . 6_564
C1 Nb C2 141.3(6) 6_564 6_564
C2 Nb C2 132.6(6) 12_767 6_564
C1 Nb C2 76.7(5) 15_566 .
C1 Nb C2 76.1(5) 12_767 .
C1 Nb C2 141.3(6) . .
C1 Nb C2 71.9(6) 6_564 .
C2 Nb C2 132.6(6) 12_767 .
C2 Nb C2 69.4(10) 6_564 .
C1 Nb C2 141.3(6) 15_566 15_566
C1 Nb C2 71.9(6) 12_767 15_566
C1 Nb C2 76.1(5) . 15_566
C1 Nb C2 76.7(5) 6_564 15_566
C2 Nb C2 69.4(10) 12_767 15_566
C2 Nb C2 132.6(6) 6_564 15_566
C2 Nb C2 132.6(6) . 15_566
N1 Fe N1 180.0(5) . 13_566
N1 Fe N11 94.2(4) . .
N1 Fe N11 85.8(4) 13_566 .
N1 Fe N11 85.8(4) . 13_566
N1 Fe N11 94.2(4) 13_566 13_566
N11 Fe N11 180.0(7) . 13_566
N1 Fe N21 88.1(5) . .
N1 Fe N21 91.9(5) 13_566 .
N11 Fe N21 92.0(5) . .
N11 Fe N21 88.0(5) 13_566 .
N1 Fe N21 91.9(5) . 13_566
N1 Fe N21 88.1(5) 13_566 13_566
N11 Fe N21 88.0(5) . 13_566
N11 Fe N21 92.0(5) 13_566 13_566
N21 Fe N21 180.0(4) . 13_566
N1 C1 Nb 175.1(10) . .
C1 N1 Fe 160.1(11) . .
N2 C2 Nb 177.8(13) . .
C15 N11 N12 100.0(12) . .
C15 N11 Fe 134.5(11) . .
N12 N11 Fe 125.3(8) . .
C13 N12 N11 113.7(12) . .
N12 C13 C14 104.4(13) . .
C15 C14 C13 104.5(14) . .
N11 C15 C14 117.3(15) . .
C25 N21 N22 101.4(17) . .
C25 N21 Fe 137.1(13) . .
N22 N21 Fe 121.5(12) . .
C23 N22 N21 115.8(16) . .
N22 C23 C24 103.6(18) . .
C23 C24 C25 105.7(15) . .
N21 C25 C24 113.4(14) . .

loop_
_geom_bond_atom_site_label_1
_geom_bond_atom_site_label_2
_geom_bond_distance
_geom_bond_site_symmetry_2
Nb C1 2.216(13) 15_566
Nb C1 2.216(13) 12_767
Nb C1 2.216(13) .
Nb C1 2.216(13) 6_564
Nb C2 2.22(2) 12_767
Nb C2 2.22(2) 6_564
Nb C2 2.22(2) .
Nb C2 2.22(2) 15_566
Fe N1 2.026(10) .
Fe N1 2.026(10) 13_566
Fe N11 2.048(11) .
Fe N11 2.048(11) 13_566
Fe N21 2.057(15) .
Fe N21 2.057(15) 13_566
C1 N1 1.164(13) .
C2 N2 1.15(2) .
N11 C15 1.295(13) .
N11 N12 1.368(15) .
N12 C13 1.342(14) .
C13 C14 1.375(17) .
C14 C15 1.323(18) .
N21 C25 1.304(17) .
N21 N22 1.351(17) .
N22 C23 1.34(2) .
C23 C24 1.366(16) .
C24 C25 1.38(2) .
